data_1566214
loop_
_publ_author_name
'Anatoly V. Kasatkin'
'Jakub Plasil'
'Emil Makovicky'
'Nikita V. Chukanov'
'Radek Skoda'
'Atali A. Agakhanov'
'Sergey Y. Stepanov'
'Roman S. Palamarchuk'

_publ_section_title
;
 Auerbakhite, MnTl2As2S5, a new thallium sulfosalt from the Vorontsovskoe
 gold deposit, Northern Urals, Russia
;
_journal_name_full 'Journal of GeoSciences'
_journal_page_first 89
_journal_page_last 96
_journal_paper_doi 10.3190/jgeosci.321
_journal_volume 66
_journal_year 2021
_chemical_absolute_configuration .
_chemical_formula_sum 'As2 Mn S5 Tl2'
_chemical_formula_weight 773.8
_space_group_IT_number 64
_space_group_name_Hall '-C 2ac 2'
_space_group_name_H-M_alt 'C m c e'
_symmetry_cell_setting orthorhombic
_symmetry_Int_Tables_number 64
_symmetry_space_group_name_Hall '-C 2ac 2'
_symmetry_space_group_name_H-M 'C m c e'
_cell_angle_alpha 90
_cell_angle_beta 90
_cell_angle_gamma 90
_cell_formula_units_Z 8
_cell_length_a 15.3280(15)
_cell_length_b 7.662(7)
_cell_length_c 16.6330(14)
_cell_measurement_reflns_used 207
_cell_measurement_temperature 293
_cell_measurement_theta_max 24.83
_cell_measurement_theta_min 3.58
_cell_volume 1953.4(18)
_computing_cell_refinement 'CrysAlisPro 1.171.38.43 (Rigaku OD, 2015)'
_computing_data_collection 'CrysAlisPro 1.171.38.43 (Rigaku OD, 2015)'
_computing_data_reduction 'CrysAlisPro 1.171.38.43 (Rigaku OD, 2015)'
_diffrn_ambient_temperature 293
_diffrn_detector 'CCD plate'
_diffrn_detector_area_resol_mean 5.2027
_diffrn_measured_fraction_theta_full 0.98
_diffrn_measured_fraction_theta_max 0.85
_diffrn_measurement_device 'four-circle diffractometer'
_diffrn_measurement_device_type 'SuperNova, Dual, Cu at zero, AtlasS2'
_diffrn_measurement_method '\w scans'
_diffrn_radiation_monochromator mirror
_diffrn_radiation_probe x-ray
_diffrn_radiation_source 'X-ray tube'
_diffrn_radiation_type 'Mo K\a'
_diffrn_radiation_wavelength 0.71073
_diffrn_reflns_av_R_equivalents 0.3012
_diffrn_reflns_av_unetI/netI 0.2983
_diffrn_reflns_limit_h_max 13
_diffrn_reflns_limit_h_min -19
_diffrn_reflns_limit_k_max 9
_diffrn_reflns_limit_k_min -9
_diffrn_reflns_limit_l_max 17
_diffrn_reflns_limit_l_min -21
_diffrn_reflns_number 5577
_diffrn_reflns_theta_full 26.51
_diffrn_reflns_theta_max 28.65
_diffrn_reflns_theta_min 3.21
_diffrn_source 'micro-focus sealed X-ray tube'
_exptl_absorpt_coefficient_mu 41.904
_exptl_absorpt_correction_T_max 1
_exptl_absorpt_correction_T_min 0.547
_exptl_absorpt_correction_type multi-scan
_exptl_absorpt_process_details
;
CrysAlisPro 1.171.38.43 (Rigaku Oxford Diffraction, 2015)
Empirical absorption correction using spherical harmonics,
 implemented in SCALE3 ABSPACK scaling algorithm.
;
_exptl_crystal_colour gray
_exptl_crystal_density_diffrn 5.2625
_exptl_crystal_description prism
_exptl_crystal_F_000 2664
_exptl_crystal_size_max 0.010
_exptl_crystal_size_mid 0.008
_exptl_crystal_size_min 0.005
_refine_diff_density_max 29.05
_refine_diff_density_min -12.34
_refine_ls_extinction_method none
_refine_ls_goodness_of_fit_gt 1.43
_refine_ls_goodness_of_fit_ref 1.18
_refine_ls_number_constraints 0
_refine_ls_number_parameters 50
_refine_ls_number_reflns 1121
_refine_ls_number_restraints 0
_refine_ls_R_factor_all 0.2931
_refine_ls_R_factor_gt 0.0723
_refine_ls_shift/su_max 0.0243
_refine_ls_shift/su_mean 0.0041
_refine_ls_structure_factor_coef Fsqd
_refine_ls_weighting_details w=1/(\s^2^(I)+0.0009I^2^)
_refine_ls_weighting_scheme sigma
_refine_ls_wR_factor_gt 0.1535
_refine_ls_wR_factor_ref 0.2470
_reflns_number_gt 307
_reflns_number_total 1121
_reflns_threshold_expression I>3\s(I)
_cod_data_source_file jgeosci.321_ESM_AUERBAKHITE.cif
_cod_data_source_block I
_cod_original_cell_volume 1953.40(18)
_cod_original_sg_symbol_Hall '-C -2x;-2ybc;-2zbc'
_cod_database_code 1566214

loop_
_space_group_symop_id
_space_group_symop_operation_xyz
1 x,y,z
2 -x,-y+1/2,z+1/2
3 -x,y+1/2,-z+1/2
4 x,-y,-z
5 -x,-y,-z
6 x,y+1/2,-z+1/2
7 x,-y+1/2,z+1/2
8 -x,y,z
9 x+1/2,y+1/2,z
10 -x+1/2,-y,z+1/2
11 -x+1/2,y,-z+1/2
12 x+1/2,-y+1/2,-z
13 -x+1/2,-y+1/2,-z
14 x+1/2,y,-z+1/2
15 x+1/2,-y,z+1/2
16 -x+1/2,y+1/2,z

loop_
_atom_site_label
_atom_site_type_symbol
_atom_site_fract_x
_atom_site_fract_y
_atom_site_fract_z
_atom_site_adp_type
_atom_site_U_iso_or_equiv
_atom_site_site_symmetry_multiplicity
_atom_site_occupancy
_atom_site_calc_flag
_atom_site_refinement_flags
_atom_site_disorder_assembly
_atom_site_disorder_group
Mn1 Mn 0.25 0.3564(15) 0.25 Uani 0.032(4) 8 1 d . . .
Tl1 Tl 0 0.4126(4) 0.17455(19) Uani 0.0398(12) 8 1 d . . .
S3 S 0.2807(9) 0.3304(19) 0.0986(7) Uani 0.031(5) 16 1 d . . .
As1 As 0.1161(3) 0.0348(8) 0.1040(3) Uani 0.030(2) 16 1 d . . .
S2 S 0.1331(9) 0.1097(18) 0.2336(7) Uani 0.033(5) 16 1 d . . .
Tl2 Tl 0.6431(2) 0 0 Uani 0.0490(14) 8 1 d . . .
S1 S 0 0.845(2) 0.1157(13) Uani 0.038(8) 8 1 d . . .

loop_
_atom_site_aniso_label
_atom_site_aniso_type_symbol
_atom_site_aniso_U_11
_atom_site_aniso_U_22
_atom_site_aniso_U_33
_atom_site_aniso_U_12
_atom_site_aniso_U_13
_atom_site_aniso_U_23
Mn1 Mn 0.035(8) 0.035(8) 0.025(6) 0 0.012(6) 0
Tl1 Tl 0.032(2) 0.054(2) 0.0334(19) 0 0 -0.0040(17)
S3 S 0.019(8) 0.056(11) 0.017(7) -0.006(7) -0.001(6) -0.006(7)
As1 As 0.025(3) 0.044(4) 0.021(3) 0.001(3) 0.003(2) -0.001(3)
S2 S 0.041(9) 0.032(9) 0.026(8) -0.014(7) 0.007(7) -0.007(7)
Tl2 Tl 0.029(2) 0.079(3) 0.038(2) 0 0 0.008(2)
S1 S 0.042(15) 0.016(12) 0.055(14) 0 0 -0.007(10)

loop_
_atom_type_symbol
_atom_type_scat_dispersion_real
_atom_type_scat_dispersion_imag
_atom_type_scat_source
As 0.0499 2.0058 'International Tables Vol C tables 4.2.6.8 and 6.1.1.1'
Mn 0.3368 0.7283 'International Tables Vol C tables 4.2.6.8 and 6.1.1.1'
S 0.1246 0.1234 'International Tables Vol C tables 4.2.6.8 and 6.1.1.1'
Tl -2.8358 9.6688 'International Tables Vol C tables 4.2.6.8 and 6.1.1.1'

loop_
_geom_bond_atom_site_label_1
_geom_bond_atom_site_label_2
_geom_bond_site_symmetry_1
_geom_bond_site_symmetry_2
_geom_bond_distance
Mn1 Mn1 . 6_545 3.831(13)
Mn1 Mn1 . 6_555 3.831(13)
Mn1 S3 . . 2.570(12)
Mn1 S3 . 11_555 2.570(12)
Mn1 As1 . 6_555 3.462(6)
Mn1 As1 . 16_555 3.462(6)
Mn1 S2 . . 2.615(16)
Mn1 S2 . 11_555 2.615(16)
Mn1 S2 . 6_555 2.659(16)
Mn1 S2 . 16_555 2.659(16)
Tl1 As1 . . 3.595(8)
Tl1 As1 . 8_555 3.595(8)
Tl1 S2 . . 3.241(15)
Tl1 S2 . 3_555 2.964(14)
Tl1 S2 . 6_555 2.964(14)
Tl1 S2 . 8_555 3.241(15)
Tl1 Tl2 . 9_455 3.699(3)
Tl1 Tl2 . 13_555 3.699(3)
Tl1 S1 . . 3.453(17)
Tl1 S1 . 3_545 3.523(17)
S3 S3 . 13_555 3.626(17)
S3 S3 . 16_545 3.94(2)
S3 S3 . 16_555 3.94(2)
S3 As1 . . 3.390(16)
S3 As1 . 13_555 3.864(13)
S3 As1 . 16_555 2.230(16)
S3 S2 . . 3.606(19)
S3 S2 . 11_555 3.518(18)
S3 S2 . 16_555 3.375(19)
S3 Tl2 . 9_455 2.972(14)
S3 Tl2 . 5_655 3.232(15)
S3 S1 . 9_545 3.376(14)
As1 As1 . 4_555 3.501(7)
As1 As1 . 8_555 3.559(7)
As1 S2 . . 2.246(13)
As1 Tl2 . 9_455 3.984(8)
As1 S1 . 1_545 2.307(11)
S2 S2 . 11_555 3.625(19)
S2 S2 . 6_545 3.87(2)
S2 S2 . 6_555 3.87(2)
S2 S1 . 1_545 3.480(19)
S2 S1 . 3_545 3.696(19)
Tl2 S1 . 9_545 3.940(14)
Tl2 S1 . 12_555 3.940(14)
